data_7009018
loop_
_publ_author_name
'Franceschi, Federico'
'Hesschenbrouck, Jo\"elle'
'Solari, Euro'
'Floriani, Carlo'
'Re, Nazzareno'
'Rizzoli, Corrado'
'Chiesi-Villa, Angiola'

_publ_section_title
;
 The reactivity of dibenzotetramethyltetraaza[14]annulene-Mn(II):
 functionalisation of manganese in a macrocyclic environment
;
_journal_issue 4
_journal_name_full 'Journal of the Chemical Society, Dalton Transactions'
_journal_page_first 593
_journal_paper_doi 10.1039/a908121f
_journal_year 2000
_chemical_formula_sum 'C54 H62 B Mn N4 O4'
_chemical_formula_weight 896.86
_space_group_IT_number 2
_symmetry_cell_setting triclinic
_symmetry_space_group_name_Hall '-P 1'
_symmetry_space_group_name_H-M 'P -1'
_atom_sites_solution_hydrogens geom
_atom_sites_solution_primary direct
_atom_sites_solution_secondary difmap
_cell_angle_alpha 99.11(2)
_cell_angle_beta 91.60(2)
_cell_angle_gamma 81.55(2)
_cell_formula_units_Z 2.00
_cell_length_a 12.260(2)
_cell_length_b 16.785(2)
_cell_length_c 11.637(1)
_cell_measurement_reflns_used 143
_cell_measurement_temperature 25
_cell_measurement_theta_max 27.4
_cell_measurement_theta_min 18.3
_cell_volume 2338.8(5)
_computing_cell_refinement 'TEXSAN Software'
_computing_data_collection 'TEXSAN Software'
_computing_data_reduction 'TEXSAN Software'
_computing_structure_refinement 'SHELXS-93 (Sheldrick, 1993)'
_computing_structure_solution 'SHELXS-76 (Sheldrick, 1976)'
_diffrn_ambient_temperature 143
_diffrn_measurement_device 'Rigaku AFC6S'
_diffrn_measurement_method omega/2theta
_diffrn_radiation_monochromator graphite
_diffrn_radiation_source fine-focussealedtube
_diffrn_radiation_type CuK\a
_diffrn_radiation_wavelength 1.54178
_diffrn_reflns_av_R_equivalents 0.1435
_diffrn_reflns_av_sigmaI/netI 0.0895
_diffrn_reflns_limit_h_max 13
_diffrn_reflns_limit_h_min 0
_diffrn_reflns_limit_k_max 20
_diffrn_reflns_limit_k_min -20
_diffrn_reflns_limit_l_max 14
_diffrn_reflns_limit_l_min -14
_diffrn_reflns_number 8081
_diffrn_reflns_theta_max 70.11
_diffrn_reflns_theta_min 2.69
_diffrn_standards_decay_% 3.2
_diffrn_standards_interval_count 150
_diffrn_standards_number 3
_exptl_absorpt_coefficient_mu 2.6782
_exptl_absorpt_correction_T_max 1.000
_exptl_absorpt_correction_T_min 0.855
_exptl_absorpt_correction_type 'North et al. 1968'
_exptl_crystal_colour red
_exptl_crystal_density_diffrn 1.2735
_exptl_crystal_density_meas ?
_exptl_crystal_density_method not_measured
_exptl_crystal_description prism
_exptl_crystal_F_000 952.0
_exptl_crystal_size_max 0.30
_exptl_crystal_size_mid 0.21
_exptl_crystal_size_min 0.18
_refine_diff_density_max 0.896
_refine_diff_density_min -1.092
_refine_diff_density_rms 0.093
_refine_ls_extinction_method none
_refine_ls_goodness_of_fit_all 1.085
_refine_ls_goodness_of_fit_obs 1.175
_refine_ls_hydrogen_treatment not_refined
_refine_ls_matrix_type full
_refine_ls_number_parameters 577
_refine_ls_number_reflns 6729
_refine_ls_number_restraints 0
_refine_ls_restrained_S_all 1.355
_refine_ls_restrained_S_obs 1.175
_refine_ls_R_factor_all 0.1391
_refine_ls_R_factor_obs 0.0738
_refine_ls_shift/esd_max 0.061
_refine_ls_shift/esd_mean 0.014
_refine_ls_structure_factor_coef Fsqd
_refine_ls_weighting_details 'w=1/[\s^2^(Fo^2^)+(0.1552P)^2^+0.1594P] where P=(Fo^2^+2Fc^2^)/3'
_refine_ls_weighting_scheme calc
_refine_ls_wR_factor_all 0.3055
_refine_ls_wR_factor_obs 0.2019
_reflns_number_observed 4553
_reflns_number_total 7633
_reflns_observed_criterion >2sigma(I)
_cod_data_source_file a908121f.txt
_cod_data_source_block COMPLEX_4B
_cod_depositor_comments
;
The following automatic conversions were performed:

'_exptl_crystal_density_meas' value 'not_measured' was changed to '?'
- the value is perceived as not measured.

Automatic conversion script
Id: cif_fix_values 3008 2015-01-20 13:52:24Z robertas 

The following automatic conversions were performed:

'_refine_ls_weighting_scheme' value 'calc
w=1/[\s^2^(Fo^2^)+(0.1552P)^2^+0.1594P] where P=(Fo^2^+2Fc^2^)/3' was
changed to 'calc'. New tag '_refine_ls_weighting_details' was
created. The value of the new tag was set to
'w=1/[\s^2^(Fo^2^)+(0.1552P)^2^+0.1594P] where P=(Fo^2^+2Fc^2^)/3'.

Automatic conversion script
Id: cif_fix_values 3143 2015-03-26 13:38:13Z robertas 
;
_cod_original_sg_symbol_H-M P-1
_cod_original_formula_sum C54H62BMnN4O4
_cod_database_code 7009018

loop_
_symmetry_equiv_pos_as_xyz
'x, y, z'
'-x, -y, -z'

loop_
_atom_site_aniso_label
_atom_site_aniso_U_11
_atom_site_aniso_U_22
_atom_site_aniso_U_33
_atom_site_aniso_U_23
_atom_site_aniso_U_13
_atom_site_aniso_U_12
MN1 0.0359(5) 0.0197(4) 0.0257(4) -0.0029(3) 0.0089(3) -0.0057(3)
O1 0.0573(29) 0.0268(20) 0.0796(33) 0.0209(21) -0.0090(25) -0.0030(20)
O2 0.1252(60) 0.1114(57) 0.0849(47) 0.0294(42) -0.0062(43) 0.0168(46)
O3 0.0344(21) 0.0245(17) 0.0360(20) 0.0113(15) -0.0043(16) -0.0064(15)
O4 0.0442(25) 0.0432(23) 0.0538(26) 0.0158(20) 0.0067(20) 0.0063(20)
N1 0.0380(26) 0.0167(19) 0.0281(22) 0.0014(16) 0.0047(19) -0.0008(18)
N2 0.0324(25) 0.0227(20) 0.0268(21) 0.0008(17) 0.0055(19) -0.0026(19)
N3 0.0312(25) 0.0173(19) 0.0305(22) -0.0053(16) 0.0081(19) -0.0026(18)
N4 0.0322(24) 0.0127(17) 0.0360(23) 0.0022(16) 0.0056(19) 0.0008(17)
B1 0.0314(32) 0.0127(22) 0.0256(27) 0.0055(20) -0.0029(24) 0.0013(23)
C1 0.0349(32) 0.0418(31) 0.0327(29) -0.0001(24) 0.0105(25) 0.0003(26)
C2 0.0401(32) 0.0270(25) 0.0238(25) 0.0050(20) 0.0044(23) -0.0021(23)
C3 0.0483(35) 0.0191(22) 0.0259(25) -0.0086(19) 0.0145(24) 0.0011(23)
C4 0.0428(33) 0.0156(22) 0.0227(24) -0.0036(18) 0.0056(23) -0.0020(22)
C5 0.0440(35) 0.0228(25) 0.0414(31) -0.0043(22) -0.0003(27) -0.0038(24)
C6 0.0320(29) 0.0157(20) 0.0313(25) 0.0094(19) 0.0010(22) -0.0018(21)
C7 0.0386(31) 0.0155(21) 0.0342(27) 0.0035(20) -0.0003(24) 0.0004(22)
C8 0.0412(33) 0.0175(22) 0.0377(28) 0.0051(20) -0.0037(25) -0.0042(23)
C9 0.0312(30) 0.0200(22) 0.0350(27) 0.0028(20) 0.0034(24) -0.0013(22)
C10 0.0335(31) 0.0236(23) 0.0340(28) 0.0048(21) 0.0040(23) -0.0060(23)
C11 0.0340(30) 0.0159(21) 0.0310(26) 0.0074(19) 0.0068(23) -0.0046(21)
C12 0.0429(35) 0.0365(29) 0.0332(28) 0.0027(23) 0.0144(26) -0.0075(27)
C13 0.0255(27) 0.0259(24) 0.0289(26) -0.0020(20) 0.0086(22) 0.0065(21)
C14 0.0330(30) 0.0242(24) 0.0275(25) -0.0013(20) 0.0019(23) 0.0022(23)
C15 0.0340(30) 0.0241(23) 0.0250(25) 0.0015(19) 0.0023(22) -0.0042(22)
C16 0.0368(32) 0.0324(27) 0.0335(28) 0.0010(22) -0.0058(25) -0.0095(25)
C17 0.0333(29) 0.0159(21) 0.0300(25) 0.0062(19) -0.0018(22) -0.0026(21)
C18 0.0336(30) 0.0128(20) 0.0445(30) 0.0044(20) -0.0030(25) -0.0022(21)
C19 0.0441(35) 0.0256(26) 0.0516(35) 0.0098(25) -0.0053(29) -0.0145(26)
C20 0.0413(35) 0.0419(31) 0.0463(34) 0.0206(27) -0.0016(28) -0.0162(28)
C21 0.0415(34) 0.0284(26) 0.0427(32) 0.0078(23) 0.0077(27) -0.0057(25)
C22 0.0320(29) 0.0219(23) 0.0298(26) 0.0066(20) 0.0003(23) -0.0032(22)
C23 0.116(8) 0.038(4) 0.198(13) 0.023(6) -0.073(9) 0.004(5)
C24 0.1290(98) 0.0965(80) 0.1295(99) 0.0571(77) -0.0307(79) -0.0354(72)
C25 0.1267(84) 0.0536(47) 0.0912(68) 0.0284(48) 0.0291(61) 0.0121(52)
C26 0.085(7) 0.165(12) 0.079(7) 0.010(7) -0.013(6) 0.019(7)
C27 0.0556(39) 0.0239(25) 0.0487(34) 0.0121(25) 0.0058(30) -0.0023(27)
C28 0.0459(36) 0.0337(29) 0.0386(30) 0.0050(24) -0.0081(27) -0.0066(27)
C29 0.0419(36) 0.0381(31) 0.0453(34) 0.0027(26) -0.0049(29) 0.0024(27)
C30 0.0400(35) 0.0301(29) 0.0671(42) 0.0073(28) 0.0048(31) -0.0005(27)
C31 0.0334(29) 0.0135(20) 0.0293(26) 0.0006(18) 0.0056(23) 0.0036(21)
C32 0.0413(33) 0.0316(26) 0.0260(26) 0.0029(21) -0.0008(24) 0.0016(25)
C33 0.0529(38) 0.0355(29) 0.0299(28) 0.0043(23) -0.0022(27) 0.0070(28)
C34 0.0715(44) 0.0191(24) 0.0287(28) 0.0027(21) 0.0125(29) 0.0137(27)
C35 0.0604(41) 0.0237(25) 0.0409(32) -0.0003(23) 0.0208(30) -0.0090(27)
C36 0.0438(34) 0.0223(24) 0.0313(27) -0.0002(20) 0.0118(25) 0.0019(24)
C37 0.0318(30) 0.0229(23) 0.0329(26) 0.0021(20) 0.0134(23) -0.0065(22)
C38 0.0360(31) 0.0370(28) 0.0223(25) 0.0063(21) 0.0058(23) -0.0035(25)
C39 0.0388(33) 0.0347(28) 0.0337(28) 0.0127(23) 0.0012(25) 0.0116(26)
C40 0.0453(35) 0.0227(24) 0.0452(32) 0.0109(23) 0.0175(28) 0.0136(25)
C41 0.0412(33) 0.0191(23) 0.0392(29) 0.0002(21) 0.0156(26) 0.0029(23)
C42 0.0329(30) 0.0301(26) 0.0336(28) 0.0022(22) 0.0070(24) -0.0065(23)
C43 0.0264(27) 0.0227(23) 0.0276(25) -0.0007(19) 0.0037(21) -0.0008(21)
C44 0.0408(32) 0.0284(25) 0.0267(25) 0.0086(21) 0.0000(23) -0.0037(24)
C45 0.0589(40) 0.0272(26) 0.0307(28) -0.0011(22) 0.0033(27) -0.0120(27)
C46 0.0647(43) 0.0276(26) 0.0285(27) -0.0072(22) 0.0080(28) 0.0001(28)
C47 0.0662(43) 0.0388(30) 0.0213(26) 0.0074(22) 0.0026(27) 0.0029(30)
C48 0.0425(33) 0.0229(24) 0.0304(27) 0.0059(21) 0.0038(25) 0.0013(24)
C49 0.0324(29) 0.0165(22) 0.0285(25) 0.0026(19) 0.0103(22) 0.0063(21)
C50 0.0399(32) 0.0148(21) 0.0376(28) 0.0036(19) 0.0033(24) -0.0086(22)
C51 0.0436(35) 0.0273(26) 0.0419(31) 0.0004(23) 0.0024(27) -0.0077(26)
C52 0.0398(35) 0.0555(37) 0.0345(30) 0.0134(27) 0.0000(26) -0.0152(30)
C53 0.0378(34) 0.0489(34) 0.0328(30) 0.0104(25) 0.0030(26) -0.0016(28)
C54 0.0384(33) 0.0399(30) 0.0287(27) 0.0104(23) 0.0048(24) -0.0079(26)

loop_
_atom_site_label
_atom_site_fract_x
_atom_site_fract_y
_atom_site_fract_z
_atom_site_U_iso_or_equiv
_atom_site_thermal_displace_type
_atom_site_calc_flag
_atom_site_calc_attached_atom
_atom_site_aniso_ratio
_atom_site_occupancy
MN1 0.24209(7) 0.24421(5) -0.21877(7) 0.0275(3) aniso . . 2.59 1.0000
O1 0.1257(4) 0.3405(2) -0.3031(4) 0.0537(17) aniso . . 3.93 1.0000
O2 0.1484(6) 0.3301(5) -0.6025(6) 0.1092(30) aniso . . 2.32 1.0000
O3 0.3618(3) 0.1428(2) -0.1239(3) 0.0308(12) aniso . . 2.03 1.0000
O4 0.5943(3) 0.0817(2) -0.1875(4) 0.0473(15) aniso . . 2.05 1.0000
N1 0.3683(4) 0.2423(2) -0.3145(4) 0.0280(14) aniso . . 2.45 1.0000
N2 0.1870(4) 0.1538(2) -0.3139(4) 0.0276(14) aniso . . 1.71 1.0000
N3 0.1288(4) 0.2336(2) -0.1127(4) 0.0273(13) aniso . . 3.02 1.0000
N4 0.3033(4) 0.3299(2) -0.1173(4) 0.0274(13) aniso . . 3.23 1.0000
B1 0.2645(5) -0.2653(3) -0.2710(5) 0.0235(17) aniso . . 3.13 1.0000
C1 0.5342(5) 0.1661(4) -0.4190(5) 0.0376(17) aniso . . 2.10 1.0000
C2 0.4176(5) 0.1737(3) -0.3787(4) 0.0303(17) aniso . . 1.87 1.0000
C3 0.3622(5) 0.1058(3) -0.4046(4) 0.0328(18) aniso . . 6.27 1.0000
C4 0.2542(5) 0.0947(3) -0.3819(4) 0.0279(16) aniso . . 3.59 1.0000
C5 0.2175(5) 0.0144(3) -0.4259(5) 0.0372(19) aniso . . 2.40 1.0000
C6 0.0749(4) 0.1520(3) -0.2876(4) 0.0258(16) aniso . . 2.67 1.0000
C7 -0.0041(5) 0.1233(3) -0.3620(4) 0.0300(16) aniso . . 2.67 1.0000
C8 -0.1139(5) 0.1334(3) -0.3243(5) 0.0321(17) aniso . . 2.58 1.0000
C9 -0.1431(4) 0.1712(3) -0.2151(5) 0.0291(15) aniso . . 1.86 1.0000
C10 -0.0652(4) 0.2029(3) -0.1391(4) 0.0300(16) aniso . . 1.69 1.0000
C11 0.0440(4) 0.1950(3) -0.1743(4) 0.0263(16) aniso . . 3.03 1.0000
C12 0.0782(5) 0.2160(3) 0.0854(5) 0.0374(19) aniso . . 2.36 1.0000
C13 0.1414(4) 0.2527(3) 0.0040(4) 0.0283(16) aniso . . 3.02 1.0000
C14 0.2178(4) 0.3021(3) 0.0529(4) 0.0294(15) aniso . . 1.99 1.0000
C15 0.2918(4) 0.3419(3) -0.0018(4) 0.0279(16) aniso . . 1.54 1.0000
C16 0.3579(5) 0.3969(3) 0.0760(5) 0.0344(19) aniso . . 1.70 1.0000
C17 0.3713(4) 0.3679(3) -0.1842(4) 0.0262(15) aniso . . 2.31 1.0000
C18 0.3932(4) 0.4479(3) -0.1594(5) 0.0305(15) aniso . . 3.65 1.0000
C19 0.4549(5) 0.4783(3) -0.2366(5) 0.0391(20) aniso . . 2.85 1.0000
C20 0.4943(5) 0.4300(4) -0.3382(5) 0.0407(21) aniso . . 2.62 1.0000
C21 0.4693(5) 0.3514(3) -0.3671(5) 0.0371(18) aniso . . 1.88 1.0000
C22 0.4090(4) 0.3193(3) -0.2911(4) 0.0277(17) aniso . . 1.57 1.0000
C23 0.0630(9) 0.4118(5) -0.2121(12) 0.1196(50) aniso . . 8.05 1.0000
C24 0.1419(10) 0.3686(7) -0.4004(12) 0.1127(57) aniso . . 2.75 1.0000
C25 0.1389(9) 0.3037(5) -0.4949(9) 0.0906(39) aniso . . 3.52 1.0000
C26 0.0554(9) 0.3786(8) -0.6397(9) 0.1149(56) aniso . . 2.96 1.0000
C27 0.3137(5) 0.0798(3) -0.0864(5) 0.0423(21) aniso . . 2.86 1.0000
C28 0.4568(5) 0.1626(3) -0.0588(5) 0.0395(19) aniso . . 1.61 1.0000
C29 0.5557(5) 0.0973(4) -0.0720(5) 0.0431(20) aniso . . 1.74 1.0000
C30 0.6901(5) 0.0217(4) -0.1974(6) 0.0461(22) aniso . . 2.35 1.0000
C31 0.2643(4) -0.3135(3) -0.1556(4) 0.0263(15) aniso . . 3.25 1.0000
C32 0.3418(5) -0.3066(3) -0.0659(4) 0.0338(16) aniso . . 1.81 1.0000
C33 0.3319(5) -0.3395(4) 0.0366(5) 0.0409(18) aniso . . 2.18 1.0000
C34 0.2472(6) -0.3825(3) 0.0496(5) 0.0417(20) aniso . . 5.89 1.0000
C35 0.1696(5) -0.3911(3) -0.0381(5) 0.0416(19) aniso . . 3.25 1.0000
C36 0.1792(5) -0.3577(3) -0.1401(5) 0.0334(16) aniso . . 2.84 1.0000
C37 0.1656(4) -0.1856(3) -0.2438(4) 0.0289(16) aniso . . 2.60 1.0000
C38 0.0766(4) -0.1662(3) -0.3171(4) 0.0316(18) aniso . . 2.02 1.0000
C39 0.0006(5) -0.0955(3) -0.2901(5) 0.0366(19) aniso . . 3.02 1.0000
C40 0.0120(5) -0.0414(3) -0.1898(5) 0.0386(19) aniso . . 4.76 1.0000
C41 0.0965(5) -0.0599(3) -0.1137(5) 0.0341(18) aniso . . 3.51 1.0000
C42 0.1704(5) -0.1318(3) -0.1392(5) 0.0322(18) aniso . . 1.57 1.0000
C43 0.2471(4) -0.3247(3) -0.3935(4) 0.0263(15) aniso . . 1.67 1.0000
C44 0.2516(5) -0.4093(3) -0.4057(4) 0.0316(19) aniso . . 1.84 1.0000
C45 0.2410(5) -0.4579(3) -0.5131(5) 0.0389(19) aniso . . 2.62 1.0000
C46 0.2228(5) -0.4227(3) -0.6145(5) 0.0421(19) aniso . . 3.98 1.0000
C47 0.2200(6) -0.3394(4) -0.6070(4) 0.0428(20) aniso . . 3.53 1.0000
C48 0.2331(5) -0.2926(3) -0.4993(4) 0.0323(16) aniso . . 2.12 1.0000
C49 0.3833(4) -0.2335(3) -0.2807(4) 0.0267(16) aniso . . 3.52 1.0000
C50 0.4024(5) -0.1516(3) -0.2660(5) 0.0303(17) aniso . . 3.34 1.0000
C51 0.5044(5) -0.1276(3) -0.2741(5) 0.0378(18) aniso . . 1.81 1.0000
C52 0.5961(5) -0.1848(4) -0.3014(5) 0.0417(20) aniso . . 2.00 1.0000
C53 0.5835(5) -0.2685(4) -0.3187(5) 0.0398(20) aniso . . 1.70 1.0000
C54 0.4800(5) -0.2901(3) -0.3090(4) 0.0348(18) aniso . . 1.81 1.0000
H11 0.57830(0) 0.20280(0) -0.37860(0) 0.0500(0) iso calc C1 1.00 1.0000
H12 0.54430(0) 0.17130(0) -0.51220(0) 0.0500(0) iso calc C1 1.00 1.0000
H13 0.58010(0) 0.11900(0) -0.40190(0) 0.0500(0) iso calc C1 1.00 1.0000
H3 0.38830(0) 0.06670(0) -0.44680(0) 0.0500(0) iso calc C3 1.00 1.0000
H51 0.14960(0) 0.00210(0) -0.40070(0) 0.0500(0) iso calc C5 1.00 1.0000
H52 0.27080(0) -0.01740(0) -0.40610(0) 0.0500(0) iso calc C5 1.00 1.0000
H53 0.19410(0) 0.00950(0) -0.49990(0) 0.0500(0) iso calc C5 1.00 1.0000
H7 0.01480(0) 0.08570(0) -0.43810(0) 0.0500(0) iso calc C7 1.00 1.0000
H8 -0.16100(0) 0.11650(0) -0.38620(0) 0.0500(0) iso calc C8 1.00 1.0000
H9 -0.21390(0) 0.17790(0) -0.19990(0) 0.0500(0) iso calc C9 1.00 1.0000
H10 -0.08310(0) 0.22460(0) -0.06300(0) 0.0500(0) iso calc C10 1.00 1.0000
H121 0.04160(0) 0.17380(0) 0.04850(0) 0.0500(0) iso calc C12 1.00 1.0000
H122 0.02330(0) 0.24310(0) 0.11870(0) 0.0500(0) iso calc C12 1.00 1.0000
H123 0.13370(0) 0.19450(0) 0.15200(0) 0.0500(0) iso calc C12 1.00 1.0000
H14 0.22200(0) 0.30600(0) 0.13870(0) 0.0500(0) iso calc C14 1.00 1.0000
H161 0.42080(0) 0.40570(0) 0.04210(0) 0.0500(0) iso calc C16 1.00 1.0000
H162 0.38560(0) 0.37820(0) 0.14350(0) 0.0500(0) iso calc C16 1.00 1.0000
H163 0.31880(0) 0.44710(0) 0.10890(0) 0.0500(0) iso calc C16 1.00 1.0000
H18 0.36400(0) 0.49310(0) -0.08290(0) 0.0500(0) iso calc C18 1.00 1.0000
H19 0.47450(0) 0.53690(0) -0.21200(0) 0.0500(0) iso calc C19 1.00 1.0000
H20 0.53210(0) 0.45350(0) -0.39080(0) 0.0500(0) iso calc C20 1.00 1.0000
H21 0.49680(0) 0.31060(0) -0.44200(0) 0.0500(0) iso calc C21 1.00 1.0000
H231 0.05060(0) 0.39160(0) -0.13670(0) 0.0500(0) iso calc C23 1.00 1.0000
H232 -0.00950(0) 0.43370(0) -0.24030(0) 0.0500(0) iso calc C23 1.00 1.0000
H233 0.10680(0) 0.45730(0) -0.19130(0) 0.0500(0) iso calc C23 1.00 1.0000
H241 0.21210(0) 0.39150(0) -0.39870(0) 0.0500(0) iso calc C24 1.00 1.0000
H242 0.08060(0) 0.41550(0) -0.41140(0) 0.0500(0) iso calc C24 1.00 1.0000
H251 0.05280(0) 0.29720(0) -0.46270(0) 0.0500(0) iso calc C25 1.00 1.0000
H252 0.20730(0) 0.25430(0) -0.48400(0) 0.0500(0) iso calc C25 1.00 1.0000
H261 0.06680(0) 0.39530(0) -0.71730(0) 0.0500(0) iso calc C26 1.00 1.0000
H262 0.03350(0) 0.43070(0) -0.58510(0) 0.0500(0) iso calc C26 1.00 1.0000
H263 -0.01190(0) 0.35060(0) -0.64960(0) 0.0500(0) iso calc C26 1.00 1.0000
H271 0.23180(0) 0.07780(0) -0.12860(0) 0.0500(0) iso calc C27 1.00 1.0000
H272 0.29430(0) 0.08980(0) -0.00590(0) 0.0500(0) iso calc C27 1.00 1.0000
H273 0.35870(0) 0.02860(0) -0.09700(0) 0.0500(0) iso calc C27 1.00 1.0000
H281 0.43790(0) 0.18660(0) 0.02850(0) 0.0500(0) iso calc C28 1.00 1.0000
H282 0.47910(0) 0.19900(0) -0.08740(0) 0.0500(0) iso calc C28 1.00 1.0000
H291 0.61770(0) 0.11120(0) -0.02380(0) 0.0500(0) iso calc C29 1.00 1.0000
H292 0.54150(0) 0.03780(0) -0.05530(0) 0.0500(0) iso calc C29 1.00 1.0000
H301 0.71730(0) 0.01040(0) -0.27700(0) 0.0500(0) iso calc C30 1.00 1.0000
H302 0.67710(0) -0.02970(0) -0.17810(0) 0.0500(0) iso calc C30 1.00 1.0000
H303 0.75010(0) 0.04180(0) -0.14740(0) 0.0500(0) iso calc C30 1.00 1.0000
H32 0.40800(0) -0.27640(0) -0.06450(0) 0.0500(0) iso calc C32 1.00 1.0000
H33 0.38190(0) -0.33070(0) 0.08260(0) 0.0500(0) iso calc C33 1.00 1.0000
H34 0.24480(0) -0.40780(0) 0.11370(0) 0.0500(0) iso calc C34 1.00 1.0000
H35 0.11140(0) -0.41890(0) -0.03190(0) 0.0500(0) iso calc C35 1.00 1.0000
H36 0.12320(0) -0.36500(0) -0.20740(0) 0.0500(0) iso calc C36 1.00 1.0000
H38 0.06250(0) -0.20340(0) -0.39310(0) 0.0500(0) iso calc C38 1.00 1.0000
H39 -0.06660(0) -0.08660(0) -0.33820(0) 0.0500(0) iso calc C39 1.00 1.0000
H40 -0.03430(0) -0.00380(0) -0.17910(0) 0.0500(0) iso calc C40 1.00 1.0000
H41 0.10040(0) -0.02310(0) -0.02870(0) 0.0500(0) iso calc C41 1.00 1.0000
H42 0.22720(0) -0.13930(0) -0.08930(0) 0.0500(0) iso calc C42 1.00 1.0000
H44 0.26660(0) -0.43990(0) -0.33320(0) 0.0500(0) iso calc C44 1.00 1.0000
H45 0.24750(0) -0.51730(0) -0.51210(0) 0.0500(0) iso calc C45 1.00 1.0000
H46 0.22490(0) -0.45540(0) -0.68990(0) 0.0500(0) iso calc C46 1.00 1.0000
H47 0.19860(0) -0.31420(0) -0.67890(0) 0.0500(0) iso calc C47 1.00 1.0000
H48 0.22490(0) -0.23850(0) -0.50420(0) 0.0500(0) iso calc C48 1.00 1.0000
H50 0.35040(0) -0.10780(0) -0.24800(0) 0.0500(0) iso calc C50 1.00 1.0000
H51 0.51210(0) -0.08090(0) -0.26040(0) 0.0500(0) iso calc C5 1.00 1.0000
H52 0.67390(0) -0.17100(0) -0.30670(0) 0.0500(0) iso calc C5 1.00 1.0000
H53 0.65300(0) -0.31260(0) -0.34210(0) 0.0500(0) iso calc C5 1.00 1.0000
H54 0.46960(0) -0.34770(0) -0.31800(0) 0.0500(0) iso calc C54 1.00 1.0000

loop_
_atom_type_symbol
_atom_type_description
_atom_type_scat_dispersion_real
_atom_type_scat_dispersion_imag
_atom_type_scat_source
Mn Mn -0.5299 2.8052 'International Tables Vol C Tables 4.2.6.8 and 6.1.1.4'
N N 0.0311 0.0180 'International Tables Vol C Tables 4.2.6.8 and 6.1.1.4'
B B 0.0090 0.0039 'International Tables Vol C Tables 4.2.6.8 and 6.1.1.4'
C C 0.0181 0.0091 'International Tables Vol C Tables 4.2.6.8 and 6.1.1.4'
H H 0.0000 0.0000 'International Tables Vol C Tables 4.2.6.8 and 6.1.1.4'
O O 0.0492 0.0322 'International Tables Vol C Tables 4.2.6.8 and 6.1.1.4'

loop_
_geom_angle_atom_site_label_1
_geom_angle_atom_site_label_2
_geom_angle_atom_site_label_3
_geom_angle
_geom_angle_publ_flag
N3 MN1 N4 95.9(2) yes
N2 MN1 N4 176.1(2) yes
N2 MN1 N3 83.6(2) yes
N1 MN1 N4 84.5(2) yes
N1 MN1 N3 171.5(2) yes
N1 MN1 N2 95.4(2) yes
O1 MN1 N4 90.5(2) yes
O1 MN1 N3 91.8(2) yes
O1 MN1 N2 93.3(2) yes
O1 MN1 N1 96.6(2) yes
MN1 O1 C24 127.4(6) yes
MN1 O1 C23 114.0(5) yes
C23 O1 C24 109.5(7) yes
C25 O2 C26 116.0(8) yes
C27 O3 C28 113.9(4) yes
C29 O4 C30 110.0(5) yes
MN1 N1 C22 110.1(3) yes
MN1 N1 C2 122.4(4) yes
C2 N1 C22 126.7(5) yes
MN1 N2 C6 110.9(3) yes
MN1 N2 C4 122.1(4) yes
C4 N2 C6 126.3(4) yes
MN1 N3 C13 121.3(4) yes
MN1 N3 C11 110.2(3) yes
C11 N3 C13 128.0(4) yes
MN1 N4 C17 109.3(3) yes
MN1 N4 C15 122.6(3) yes
C15 N4 C17 127.6(4) yes
C43 B1 C49 106.3(4) yes
C37 B1 C49 109.7(4) yes
C37 B1 C43 113.5(4) yes
C31 B1 C49 110.1(4) yes
C31 B1 C43 112.4(4) yes
C31 B1 C37 104.7(4) yes
N1 C2 C1 121.4(5) yes
C1 C2 C3 118.4(5) yes
N1 C2 C3 120.1(5) yes
C2 C3 C4 131.7(5) yes
N2 C4 C3 120.4(4) yes
C3 C4 C5 118.9(5) yes
N2 C4 C5 120.5(5) yes
N2 C6 C11 112.6(4) yes
N2 C6 C7 127.1(4) yes
C7 C6 C11 119.7(5) yes
C6 C7 C8 119.5(5) yes
C7 C8 C9 121.1(6) yes
C8 C9 C10 120.5(5) yes
C9 C10 C11 119.8(4) yes
C6 C11 C10 119.2(4) yes
N3 C11 C10 125.9(4) yes
N3 C11 C6 114.5(4) yes
N3 C13 C12 120.4(4) yes
C12 C13 C14 117.4(4) yes
N3 C13 C14 122.1(4) yes
C13 C14 C15 129.9(4) yes
N4 C15 C14 121.6(4) yes
C14 C15 C16 117.0(4) yes
N4 C15 C16 121.4(4) yes
N4 C17 C22 114.3(4) yes
N4 C17 C18 126.3(4) yes
C18 C17 C22 119.1(5) yes
C17 C18 C19 119.9(5) yes
C18 C19 C20 120.6(5) yes
C19 C20 C21 120.4(5) yes
C20 C21 C22 120.1(5) yes
C17 C22 C21 119.7(5) yes
N1 C22 C21 125.9(5) yes
N1 C22 C17 114.0(4) yes
O1 C24 C25 108.0(9) yes
O2 C25 C24 111.5(9) yes
O3 C28 C29 115.5(5) yes
O4 C29 C28 110.8(5) yes
B1 C31 C36 120.6(4) yes
B1 C31 C32 122.8(5) yes
C32 C31 C36 116.4(4) yes
C31 C32 C33 121.6(5) yes
C32 C33 C34 120.7(6) yes
C33 C34 C35 119.1(5) yes
C34 C35 C36 120.1(6) yes
C31 C36 C35 122.1(5) yes
B1 C37 C42 118.4(5) yes
B1 C37 C38 125.8(4) yes
C38 C37 C42 115.8(5) yes
C37 C38 C39 121.9(5) yes
C38 C39 C40 120.6(5) yes
C39 C40 C41 119.1(5) yes
C40 C41 C42 120.2(5) yes
C37 C42 C41 122.3(5) yes
B1 C43 C48 120.6(4) yes
B1 C43 C44 124.8(4) yes
C44 C43 C48 114.6(4) yes
C43 C44 C45 122.7(5) yes
C44 C45 C46 120.5(5) yes
C45 C46 C47 118.9(5) yes
C46 C47 C48 119.4(5) yes
C43 C48 C47 123.9(5) yes
B1 C49 C54 120.4(4) yes
B1 C49 C50 126.5(5) yes
C50 C49 C54 113.1(5) yes
C49 C50 C51 124.5(5) yes
C50 C51 C52 120.4(5) yes
C51 C52 C53 118.6(6) yes
C52 C53 C54 119.3(6) yes
C49 C54 C53 124.2(5) yes

loop_
_geom_bond_atom_site_label_1
_geom_bond_atom_site_label_2
_geom_bond_distance
_geom_bond_publ_flag
MN1 O1 2.315(4) yes
MN1 N1 1.925(5) yes
MN1 N2 1.927(4) yes
MN1 N3 1.929(5) yes
MN1 N4 1.938(4) yes
O1 C23 1.59(1) yes
O1 C24 1.32(1) yes
O2 C25 1.41(1) yes
O2 C26 1.40(1) yes
O3 C27 1.414(7) yes
O3 C28 1.423(7) yes
O4 C29 1.410(7) yes
O4 C30 1.425(7) yes
N1 C2 1.341(6) yes
N1 C22 1.437(7) yes
N2 C4 1.355(6) yes
N2 C6 1.422(7) yes
N3 C11 1.423(7) yes
N3 C13 1.355(6) yes
N4 C15 1.336(7) yes
N4 C17 1.434(7) yes
B1 C31 1.674(8) yes
B1 C37 1.664(7) yes
B1 C43 1.633(7) yes
B1 C49 1.636(8) yes
C1 C2 1.498(9) yes
C2 C3 1.399(8) yes
C3 C4 1.402(9) yes
C4 C5 1.493(8) yes
C6 C7 1.370(7) yes
C6 C11 1.431(6) yes
C7 C8 1.406(9) yes
C8 C9 1.360(8) yes
C9 C10 1.390(7) yes
C10 C11 1.393(7) yes
C12 C13 1.498(8) yes
C13 C14 1.392(7) yes
C14 C15 1.421(8) yes
C15 C16 1.498(7) yes
C17 C18 1.392(7) yes
C17 C22 1.424(6) yes
C18 C19 1.391(9) yes
C19 C20 1.379(8) yes
C20 C21 1.386(9) yes
C21 C22 1.387(8) yes
C24 C25 1.42(1) yes
C28 C29 1.504(8) yes
C31 C32 1.394(7) yes
C31 C36 1.397(8) yes
C32 C33 1.407(8) yes
C33 C34 1.37(1) yes
C34 C35 1.381(9) yes
C35 C36 1.405(9) yes
C37 C38 1.398(7) yes
C37 C42 1.401(7) yes
C38 C39 1.396(7) yes
C39 C40 1.378(7) yes
C40 C41 1.377(8) yes
C41 C42 1.395(7) yes
C43 C44 1.398(7) yes
C43 C48 1.417(7) yes
C44 C45 1.394(7) yes
C45 C46 1.400(8) yes
C46 C47 1.382(9) yes
C47 C48 1.388(7) yes
C49 C50 1.411(7) yes
C49 C54 1.417(7) yes
C50 C51 1.379(9) yes
C51 C52 1.376(8) yes
C52 C53 1.42(1) yes
C53 C54 1.382(9) yes
